data_7232093
loop_
_publ_author_name
'Bristow, Jonathan C.'
'Addicoat, Matthew A.'
'Wallis, John D.'

_publ_section_title
;
 O(&#x2212;)&#x22EF;C interactions and bond formation in 1-naphtholate
 anions with peri-located electrophilic carbon centres
;
_journal_issue 6
_journal_name_full CrystEngComm
_journal_page_first 1009
_journal_paper_doi 10.1039/C8CE01872C
_journal_volume 21
_journal_year 2019
_chemical_formula_moiety 'C16 H18 O2, C7 H10 N2'
_chemical_formula_sum 'C23 H28 N2 O2'
_chemical_formula_weight 364.47
_chemical_melting_point 368
_chemical_name_systematic '4-(dimethylamino)pyridine 1-(2'-t-butyl-8'-hydroxylnaphthalen-1'-yl)ethanonemolecular complex'
_space_group_crystal_system monoclinic
_space_group_IT_number 14
_space_group_name_Hall '-P 2ybc'
_space_group_name_H-M_alt 'P 1 21/c 1'
_symmetry_space_group_name_Hall '-P 2ybc'
_symmetry_space_group_name_H-M 'P 1 21/c 1'
_atom_sites_solution_hydrogens mixed
_audit_creation_method SHELXL-2016/6
_audit_update_record
;
2018-06-15 deposited with the CCDC.
2019-01-08 downloaded from the CCDC.
;
_cell_angle_alpha 90
_cell_angle_beta 105.497(10)
_cell_angle_gamma 90
_cell_formula_units_Z 4
_cell_length_a 10.1265(11)
_cell_length_b 25.804(3)
_cell_length_c 7.9261(7)
_cell_measurement_reflns_used 2236
_cell_measurement_temperature 150.00(10)
_cell_measurement_theta_max 26.3930
_cell_measurement_theta_min 3.1360
_cell_volume 1995.8(4)
_computing_cell_refinement 'CrysAlisPro 1.171.38.43f (Rigaku OD, 2015)'
_computing_data_collection 'CrysAlisPro 1.171.38.43f (Rigaku OD, 2015)'
_computing_data_reduction 'CrysAlisPro 1.171.38.43f (Rigaku OD, 2015)'
_computing_structure_refinement 'SHELXL-2016/6 (Sheldrick, 2016)'
_computing_structure_solution SHELXS-2016
_diffrn_ambient_temperature 150.00(10)
_diffrn_detector 'CCD plate'
_diffrn_detector_area_resol_mean 15.9832
_diffrn_detector_type Sapphire3
_diffrn_measured_fraction_theta_full 0.982
_diffrn_measured_fraction_theta_max 0.851
_diffrn_measurement_device 'four-circle diffractometer'
_diffrn_measurement_device_type 'Xcalibur, Sapphire3, Gemini'
_diffrn_measurement_method '\w scans'
_diffrn_radiation_monochromator graphite
_diffrn_radiation_probe x-ray
_diffrn_radiation_type MoK\a
_diffrn_radiation_wavelength 0.71073
_diffrn_reflns_av_R_equivalents 0.0441
_diffrn_reflns_av_unetI/netI 0.0816
_diffrn_reflns_Laue_measured_fraction_full 0.982
_diffrn_reflns_Laue_measured_fraction_max 0.851
_diffrn_reflns_limit_h_max 13
_diffrn_reflns_limit_h_min -11
_diffrn_reflns_limit_k_max 32
_diffrn_reflns_limit_k_min -26
_diffrn_reflns_limit_l_max 9
_diffrn_reflns_limit_l_min -10
_diffrn_reflns_number 9885
_diffrn_reflns_point_group_measured_fraction_full 0.982
_diffrn_reflns_point_group_measured_fraction_max 0.851
_diffrn_reflns_theta_full 27.000
_diffrn_reflns_theta_max 29.224
_diffrn_reflns_theta_min 3.099
_diffrn_source 'fine-focus sealed X-ray tube'
_diffrn_source_type 'Enhance (Mo) X-ray Source'
_exptl_absorpt_coefficient_mu 0.077
_exptl_absorpt_correction_T_max 0.999
_exptl_absorpt_correction_T_min 0.989
_exptl_absorpt_correction_type multi-scan
_exptl_absorpt_process_details
;
CrysAlisPro 1.171.38.43f (Rigaku Oxford Diffraction, 2015)
Analytical numeric absorption correction using a multifaceted crystal
            model based on expressions derived by R.C. Clark & J.S. Reid.
(Clark, R. C. & Reid, J. S. (1995). Acta Cryst. A51, 887-897)
Empirical absorption correction using spherical harmonics,
 implemented in SCALE3 ABSPACK scaling algorithm.
;
_exptl_crystal_colour colourless
_exptl_crystal_density_diffrn 1.213
_exptl_crystal_description Block
_exptl_crystal_F_000 784
_exptl_crystal_recrystallization_method 'Re-crystallisation from solvent: acetone'
_exptl_crystal_size_max 0.241
_exptl_crystal_size_mid 0.172
_exptl_crystal_size_min 0.132
_refine_diff_density_max 0.203
_refine_diff_density_min -0.185
_refine_diff_density_rms 0.039
_refine_ls_extinction_method none
_refine_ls_goodness_of_fit_ref 1.027
_refine_ls_hydrogen_treatment mixed
_refine_ls_matrix_type full
_refine_ls_number_parameters 254
_refine_ls_number_reflns 4601
_refine_ls_number_restraints 0
_refine_ls_restrained_S_all 1.027
_refine_ls_R_factor_all 0.1251
_refine_ls_R_factor_gt 0.0691
_refine_ls_shift/su_max 0.000
_refine_ls_shift/su_mean 0.000
_refine_ls_structure_factor_coef Fsqd
_refine_ls_weighting_details 'w=1/[\s^2^(Fo^2^)+(0.0525P)^2^+0.0141P] where P=(Fo^2^+2Fc^2^)/3'
_refine_ls_weighting_scheme calc
_refine_ls_wR_factor_gt 0.1188
_refine_ls_wR_factor_ref 0.1373
_reflns_Friedel_coverage 0.000
_reflns_number_gt 2813
_reflns_number_total 4601
_reflns_threshold_expression 'I > 2\s(I)'
_cod_data_source_file c8ce01872c2.cif
_cod_data_source_block JB060
_cod_depositor_comments 'Adding full bibliography for 7232086--7232099.cif.'
_cod_original_cell_volume 1995.9(4)
_cod_database_code 7232093
_shelx_shelxl_version_number 2016/6
_shelx_space_group_comment
;
The symmetry employed for this shelxl refinement is uniquely defined
by the following loop, which should always be used as a source of
symmetry information in preference to the above space-group names.
They are only intended as comments.
;

loop_
_space_group_symop_operation_xyz
'x, y, z'
'-x, y+1/2, -z+1/2'
'-x, -y, -z'
'x, -y-1/2, z-1/2'

loop_
_atom_site_label
_atom_site_type_symbol
_atom_site_fract_x
_atom_site_fract_y
_atom_site_fract_z
_atom_site_U_iso_or_equiv
_atom_site_adp_type
_atom_site_occupancy
_atom_site_site_symmetry_order
_atom_site_calc_flag
_atom_site_refinement_flags_posn
_atom_site_refinement_flags_adp
O1 O 0.84784(15) 0.09847(6) 0.93335(17) 0.0377(4) Uani 1 1 d . .
O2 O 0.56409(16) 0.07337(7) 0.72795(18) 0.0424(4) Uani 1 1 d . .
C9 C 0.6660(2) 0.14940(8) 0.6465(2) 0.0262(5) Uani 1 1 d . .
C10 C 0.8104(2) 0.16035(8) 0.7040(2) 0.0264(5) Uani 1 1 d . .
C15 C 0.6052(2) 0.11685(10) 0.7654(2) 0.0320(5) Uani 1 1 d . .
C6 C 0.7862(2) 0.21606(9) 0.4523(2) 0.0357(5) Uani 1 1 d . .
H6 H 0.824551 0.238800 0.383845 0.043 Uiso 1 1 calc R U
N2 N 1.25058(19) 0.01661(8) 1.7082(2) 0.0394(5) Uani 1 1 d . .
C1 C 0.8995(2) 0.13679(9) 0.8558(2) 0.0291(5) Uani 1 1 d . .
C5 C 0.8703(2) 0.19606(9) 0.6089(2) 0.0300(5) Uani 1 1 d . .
N1 N 1.00735(19) 0.06173(8) 1.2182(2) 0.0391(5) Uani 1 1 d . .
C19 C 1.1714(2) 0.03109(9) 1.5492(2) 0.0308(5) Uani 1 1 d . .
C4 C 1.0093(2) 0.21032(9) 0.6716(3) 0.0362(5) Uani 1 1 d . .
H4 H 1.048469 0.234053 0.607122 0.043 Uiso 1 1 calc R U
C2 C 1.0324(2) 0.15304(9) 0.9150(2) 0.0347(5) Uani 1 1 d . .
H2 H 1.088790 0.138785 1.020166 0.042 Uiso 1 1 calc R U
C8 C 0.5846(2) 0.17111(8) 0.4923(2) 0.0290(5) Uani 1 1 d . .
C18 C 1.0802(2) 0.07303(9) 1.5284(2) 0.0326(5) Uani 1 1 d . .
H18 H 1.071679 0.091964 1.627701 0.039 Uiso 1 1 calc R U
C20 C 1.1757(2) 0.00508(9) 1.3954(3) 0.0348(5) Uani 1 1 d . .
H20 H 1.235262 -0.023663 1.400402 0.042 Uiso 1 1 calc R U
C11 C 0.4286(2) 0.16198(9) 0.4186(2) 0.0325(5) Uani 1 1 d . .
C3 C 1.0871(2) 0.19015(10) 0.8242(3) 0.0370(6) Uani 1 1 d . .
H3 H 1.179153 0.201319 0.869509 0.044 Uiso 1 1 calc R U
C13 C 0.4033(2) 0.10846(10) 0.3325(3) 0.0394(6) Uani 1 1 d . .
H13A H 0.304558 0.103038 0.284605 0.059 Uiso 1 1 calc R U
H13B H 0.440534 0.081686 0.419953 0.059 Uiso 1 1 calc R U
H13C H 0.448564 0.106404 0.237781 0.059 Uiso 1 1 calc R U
C21 C 1.0937(2) 0.02139(10) 1.2385(3) 0.0381(6) Uani 1 1 d . .
H21 H 1.098118 0.002896 1.136524 0.046 Uiso 1 1 calc R U
C7 C 0.6517(2) 0.20371(9) 0.3967(3) 0.0358(6) Uani 1 1 d . .
H7 H 0.599528 0.217518 0.288274 0.043 Uiso 1 1 calc R U
C17 C 1.0038(2) 0.08650(10) 1.3651(3) 0.0378(6) Uani 1 1 d . .
H17 H 0.944162 0.115410 1.355075 0.045 Uiso 1 1 calc R U
C23 C 1.2467(3) 0.04456(11) 1.8653(3) 0.0509(7) Uani 1 1 d . .
H23A H 1.286207 0.079135 1.863169 0.076 Uiso 1 1 calc R U
H23B H 1.299673 0.025608 1.968382 0.076 Uiso 1 1 calc R U
H23C H 1.151444 0.047841 1.870636 0.076 Uiso 1 1 calc R U
C16 C 0.5915(2) 0.14349(10) 0.9301(2) 0.0445(6) Uani 1 1 d . .
H16A H 0.510248 0.165812 0.901695 0.067 Uiso 1 1 calc R U
H16B H 0.673230 0.164552 0.979381 0.067 Uiso 1 1 calc R U
H16C H 0.582138 0.117338 1.015829 0.067 Uiso 1 1 calc R U
C22 C 1.3498(3) -0.02460(11) 1.7235(3) 0.0520(7) Uani 1 1 d . .
H22A H 1.303168 -0.056292 1.670913 0.078 Uiso 1 1 calc R U
H22B H 1.395146 -0.030805 1.847423 0.078 Uiso 1 1 calc R U
H22C H 1.418284 -0.014623 1.662502 0.078 Uiso 1 1 calc R U
C12 C 0.3489(2) 0.16603(11) 0.5579(3) 0.0437(6) Uani 1 1 d . .
H12A H 0.375461 0.197860 0.625925 0.066 Uiso 1 1 calc R U
H12B H 0.370034 0.135987 0.636096 0.066 Uiso 1 1 calc R U
H12C H 0.250391 0.166831 0.500462 0.066 Uiso 1 1 calc R U
C14 C 0.3640(2) 0.20237(11) 0.2793(3) 0.0485(7) Uani 1 1 d . .
H14A H 0.400690 0.198107 0.177635 0.073 Uiso 1 1 calc R U
H14B H 0.385486 0.237224 0.328002 0.073 Uiso 1 1 calc R U
H14C H 0.264336 0.197606 0.243259 0.073 Uiso 1 1 calc R U
H1 H 0.918(3) 0.0847(11) 1.051(3) 0.080(9) Uiso 1 1 d . .

loop_
_atom_site_aniso_label
_atom_site_aniso_U_11
_atom_site_aniso_U_22
_atom_site_aniso_U_33
_atom_site_aniso_U_23
_atom_site_aniso_U_13
_atom_site_aniso_U_12
O1 0.0442(9) 0.0339(10) 0.0314(8) 0.0087(7) 0.0041(7) -0.0088(8)
O2 0.0470(10) 0.0300(11) 0.0486(9) 0.0050(8) 0.0100(7) -0.0114(8)
C9 0.0363(12) 0.0194(12) 0.0254(9) -0.0030(9) 0.0124(9) -0.0010(10)
C10 0.0372(12) 0.0201(12) 0.0235(9) -0.0035(9) 0.0113(8) -0.0008(10)
C15 0.0316(12) 0.0306(14) 0.0331(11) 0.0039(10) 0.0074(9) -0.0014(11)
C6 0.0457(14) 0.0306(14) 0.0354(11) 0.0088(10) 0.0191(10) -0.0008(12)
N2 0.0426(11) 0.0400(14) 0.0327(10) 0.0037(9) 0.0053(8) 0.0062(10)
C1 0.0362(12) 0.0241(13) 0.0278(10) -0.0028(9) 0.0101(9) -0.0033(10)
C5 0.0381(12) 0.0256(13) 0.0301(10) -0.0030(9) 0.0160(9) -0.0001(10)
N1 0.0501(12) 0.0349(13) 0.0301(10) 0.0046(9) 0.0067(8) -0.0067(10)
C19 0.0352(12) 0.0294(14) 0.0290(11) 0.0018(9) 0.0106(9) -0.0066(11)
C4 0.0410(13) 0.0304(14) 0.0431(12) 0.0003(11) 0.0215(10) -0.0057(11)
C2 0.0375(13) 0.0337(15) 0.0310(10) -0.0027(10) 0.0060(9) 0.0008(11)
C8 0.0374(12) 0.0239(13) 0.0283(10) -0.0028(9) 0.0129(9) 0.0010(10)
C18 0.0381(12) 0.0312(14) 0.0296(11) -0.0017(10) 0.0108(9) -0.0022(11)
C20 0.0456(14) 0.0240(14) 0.0384(12) 0.0006(10) 0.0175(10) -0.0018(11)
C11 0.0331(12) 0.0280(14) 0.0353(11) -0.0005(10) 0.0074(9) 0.0028(10)
C3 0.0331(13) 0.0371(16) 0.0412(12) -0.0058(11) 0.0104(10) -0.0063(11)
C13 0.0391(13) 0.0368(16) 0.0397(12) -0.0056(11) 0.0060(10) -0.0018(12)
C21 0.0543(15) 0.0332(15) 0.0289(11) -0.0040(10) 0.0150(10) -0.0114(13)
C7 0.0465(14) 0.0330(15) 0.0289(10) 0.0069(10) 0.0118(10) 0.0044(12)
C17 0.0425(13) 0.0312(15) 0.0386(12) 0.0030(11) 0.0091(10) -0.0030(11)
C23 0.0583(16) 0.063(2) 0.0283(11) 0.0007(12) 0.0065(11) -0.0026(15)
C16 0.0559(15) 0.0504(18) 0.0341(11) 0.0062(11) 0.0238(11) -0.0017(14)
C22 0.0544(16) 0.0385(17) 0.0557(14) 0.0092(13) 0.0020(12) 0.0078(14)
C12 0.0361(13) 0.0462(18) 0.0506(13) -0.0078(12) 0.0146(11) 0.0008(12)
C14 0.0395(14) 0.0474(18) 0.0534(14) 0.0106(13) 0.0034(11) 0.0055(13)

loop_
_atom_type_symbol
_atom_type_description
_atom_type_scat_dispersion_real
_atom_type_scat_dispersion_imag
_atom_type_scat_source
C C 0.0033 0.0016 'International Tables Vol C Tables 4.2.6.8 and 6.1.1.4'
H H 0.0000 0.0000 'International Tables Vol C Tables 4.2.6.8 and 6.1.1.4'
N N 0.0061 0.0033 'International Tables Vol C Tables 4.2.6.8 and 6.1.1.4'
O O 0.0106 0.0060 'International Tables Vol C Tables 4.2.6.8 and 6.1.1.4'

loop_
_geom_angle_atom_site_label_1
_geom_angle_atom_site_label_2
_geom_angle_atom_site_label_3
_geom_angle
C1 O1 H1 113.3(15)
C8 C9 C10 120.73(18)
C8 C9 C15 121.71(18)
C10 C9 C15 117.42(17)
C5 C10 C1 117.18(18)
C5 C10 C9 119.96(17)
C1 C10 C9 122.85(18)
O2 C15 C9 122.35(18)
O2 C15 C16 121.97(19)
C9 C15 C16 115.6(2)
C7 C6 C5 121.5(2)
C7 C6 H6 119.3
C5 C6 H6 119.3
C19 N2 C22 120.44(18)
C19 N2 C23 121.17(19)
C22 N2 C23 118.19(19)
O1 C1 C2 122.51(19)
O1 C1 C10 117.49(18)
C2 C1 C10 120.00(19)
C6 C5 C4 121.9(2)
C6 C5 C10 117.56(19)
C4 C5 C10 120.53(18)
C17 N1 C21 115.77(19)
C17 N1 H1 115.2(10)
C21 N1 H1 128.9(10)
N2 C19 C20 122.0(2)
N2 C19 C18 122.02(18)
C20 C19 C18 116.02(19)
C3 C4 C5 120.0(2)
C3 C4 H4 120.0
C5 C4 H4 120.0
C1 C2 C3 121.51(19)
C1 C2 H2 119.2
C3 C2 H2 119.2
C9 C8 C7 116.75(19)
C9 C8 C11 124.95(18)
C7 C8 C11 118.30(18)
C17 C18 C19 119.80(19)
C17 C18 H18 120.1
C19 C18 H18 120.1
C21 C20 C19 119.5(2)
C21 C20 H20 120.3
C19 C20 H20 120.3
C13 C11 C14 107.68(18)
C13 C11 C12 108.93(19)
C14 C11 C12 105.44(19)
C13 C11 C8 109.74(18)
C14 C11 C8 111.38(19)
C12 C11 C8 113.44(16)
C4 C3 C2 120.3(2)
C4 C3 H3 119.8
C2 C3 H3 119.8
C11 C13 H13A 109.5
C11 C13 H13B 109.5
H13A C13 H13B 109.5
C11 C13 H13C 109.5
H13A C13 H13C 109.5
H13B C13 H13C 109.5
N1 C21 C20 124.6(2)
N1 C21 H21 117.7
C20 C21 H21 117.7
C6 C7 C8 123.30(19)
C6 C7 H7 118.4
C8 C7 H7 118.3
N1 C17 C18 124.4(2)
N1 C17 H17 117.8
C18 C17 H17 117.8
N2 C23 H23A 109.5
N2 C23 H23B 109.5
H23A C23 H23B 109.5
N2 C23 H23C 109.5
H23A C23 H23C 109.5
H23B C23 H23C 109.5
C15 C16 H16A 109.5
C15 C16 H16B 109.5
H16A C16 H16B 109.5
C15 C16 H16C 109.5
H16A C16 H16C 109.5
H16B C16 H16C 109.5
N2 C22 H22A 109.5
N2 C22 H22B 109.5
H22A C22 H22B 109.5
N2 C22 H22C 109.5
H22A C22 H22C 109.5
H22B C22 H22C 109.5
C11 C12 H12A 109.5
C11 C12 H12B 109.5
H12A C12 H12B 109.5
C11 C12 H12C 109.5
H12A C12 H12C 109.5
H12B C12 H12C 109.5
C11 C14 H14A 109.5
C11 C14 H14B 109.5
H14A C14 H14B 109.5
C11 C14 H14C 109.5
H14A C14 H14C 109.5
H14B C14 H14C 109.5

loop_
_geom_bond_atom_site_label_1
_geom_bond_atom_site_label_2
_geom_bond_distance
O1 C1 1.342(2)
O1 H1 1.07(3)
O2 C15 1.206(3)
C9 C8 1.396(3)
C9 C10 1.438(3)
C9 C15 1.511(3)
C10 C5 1.425(3)
C10 C1 1.432(3)
C15 C16 1.514(3)
C6 C7 1.353(3)
C6 C5 1.402(3)
C6 H6 0.9500
N2 C19 1.353(3)
N2 C22 1.445(3)
N2 C23 1.448(3)
C1 C2 1.366(3)
C5 C4 1.411(3)
N1 C17 1.337(3)
N1 C21 1.341(3)
N1 H1 1.51(3)
C19 C20 1.403(3)
C19 C18 1.404(3)
C4 C3 1.359(3)
C4 H4 0.9500
C2 C3 1.398(3)
C2 H2 0.9500
C8 C7 1.420(3)
C8 C11 1.549(3)
C18 C17 1.363(3)
C18 H18 0.9500
C20 C21 1.364(3)
C20 H20 0.9500
C11 C13 1.532(3)
C11 C14 1.532(3)
C11 C12 1.535(3)
C3 H3 0.9500
C13 H13A 0.9800
C13 H13B 0.9800
C13 H13C 0.9800
C21 H21 0.9500
C7 H7 0.9500
C17 H17 0.9500
C23 H23A 0.9800
C23 H23B 0.9800
C23 H23C 0.9800
C16 H16A 0.9800
C16 H16B 0.9800
C16 H16C 0.9800
C22 H22A 0.9800
C22 H22B 0.9800
C22 H22C 0.9800
C12 H12A 0.9800
C12 H12B 0.9800
C12 H12C 0.9800
C14 H14A 0.9800
C14 H14B 0.9800
C14 H14C 0.9800

loop_
_geom_hbond_atom_site_label_D
_geom_hbond_atom_site_label_H
_geom_hbond_atom_site_label_A
_geom_hbond_distance_DH
_geom_hbond_distance_HA
_geom_hbond_distance_DA
_geom_hbond_angle_DHA
O1 H1 N1 1.07(3) 1.51(3) 2.580(2) 175(3)

loop_
_geom_torsion_atom_site_label_1
_geom_torsion_atom_site_label_2
_geom_torsion_atom_site_label_3
_geom_torsion_atom_site_label_4
_geom_torsion
C8 C9 C10 C5 3.7(3)
C15 C9 C10 C5 -172.11(18)
C8 C9 C10 C1 -176.42(19)
C15 C9 C10 C1 7.8(3)
C8 C9 C15 O2 73.2(3)
C10 C9 C15 O2 -111.0(2)
C8 C9 C15 C16 -103.3(2)
C10 C9 C15 C16 72.4(2)
C5 C10 C1 O1 -171.87(17)
C9 C10 C1 O1 8.2(3)
C5 C10 C1 C2 7.2(3)
C9 C10 C1 C2 -172.69(19)
C7 C6 C5 C4 -177.4(2)
C7 C6 C5 C10 2.6(3)
C1 C10 C5 C6 174.90(19)
C9 C10 C5 C6 -5.2(3)
C1 C10 C5 C4 -5.1(3)
C9 C10 C5 C4 174.85(19)
C22 N2 C19 C20 4.1(3)
C23 N2 C19 C20 178.8(2)
C22 N2 C19 C18 -175.9(2)
C23 N2 C19 C18 -1.2(3)
C6 C5 C4 C3 179.8(2)
C10 C5 C4 C3 -0.2(3)
O1 C1 C2 C3 174.85(19)
C10 C1 C2 C3 -4.2(3)
C10 C9 C8 C7 0.5(3)
C15 C9 C8 C7 176.07(19)
C10 C9 C8 C11 -179.93(18)
C15 C9 C8 C11 -4.3(3)
N2 C19 C18 C17 179.2(2)
C20 C19 C18 C17 -0.8(3)
N2 C19 C20 C21 -179.9(2)
C18 C19 C20 C21 0.1(3)
C9 C8 C11 C13 -76.8(2)
C7 C8 C11 C13 102.8(2)
C9 C8 C11 C14 164.0(2)
C7 C8 C11 C14 -16.4(3)
C9 C8 C11 C12 45.3(3)
C7 C8 C11 C12 -135.2(2)
C5 C4 C3 C2 3.6(3)
C1 C2 C3 C4 -1.3(3)
C17 N1 C21 C20 -0.3(3)
C19 C20 C21 N1 0.5(3)
C5 C6 C7 C8 1.6(4)
C9 C8 C7 C6 -3.2(3)
C11 C8 C7 C6 177.2(2)
C21 N1 C17 C18 -0.5(3)
C19 C18 C17 N1 1.0(3)
